data_4080273
loop_
_publ_author_name
'Vlaisavljevich, Bess'
'Diaconescu, Paula L.'
'Lukens, Wayne L.'
'Gagliardi, Laura'
'Cummins, Christopher C.'

_publ_section_title
;
 Investigations of the Electronic Structure of Arene-Bridged Diuranium
 Complexes
;
_journal_issue 5
_journal_name_full Organometallics
_journal_page_first 1341
_journal_paper_doi 10.1021/om3010367
_journal_volume 32
_journal_year 2013
_chemical_formula_moiety '2(C57 H81 N4 Si U), 2(C5 H12), C5'
_chemical_formula_sum 'C129 H186 N8 Si2 U2'
_chemical_formula_weight 2381.10
_chemical_name_systematic
; 
 ? 
;
_space_group_IT_number 2
_symmetry_cell_setting triclinic
_symmetry_space_group_name_Hall '-P 1'
_symmetry_space_group_name_H-M 'P -1'
_atom_sites_solution_hydrogens geom
_atom_sites_solution_primary direct
_atom_sites_solution_secondary difmap
_audit_creation_method SHELXL-97
_cell_angle_alpha 82.255(2)
_cell_angle_beta 89.666(2)
_cell_angle_gamma 75.380(2)
_cell_formula_units_Z 1
_cell_length_a 10.7784(14)
_cell_length_b 11.3375(15)
_cell_length_c 25.600(3)
_cell_measurement_temperature 183(2)
_cell_volume 2998.1(7)
_computing_structure_refinement 'SHELXL-97 (Sheldrick, 1997)'
_computing_structure_solution 'SHELXS-97 (Sheldrick, 1990)'
_diffrn_ambient_temperature 183(2)
_diffrn_measured_fraction_theta_full 0.973
_diffrn_measured_fraction_theta_max 0.973
_diffrn_radiation_monochromator graphite
_diffrn_radiation_source 'fine-focus sealed tube'
_diffrn_radiation_type MoK\a
_diffrn_radiation_wavelength 0.71073
_diffrn_reflns_av_R_equivalents 0.0375
_diffrn_reflns_av_sigmaI/netI 0.0364
_diffrn_reflns_limit_h_max 10
_diffrn_reflns_limit_h_min -11
_diffrn_reflns_limit_k_max 12
_diffrn_reflns_limit_k_min -12
_diffrn_reflns_limit_l_max 28
_diffrn_reflns_limit_l_min -25
_diffrn_reflns_number 12119
_diffrn_reflns_theta_full 23.28
_diffrn_reflns_theta_max 23.28
_diffrn_reflns_theta_min 2.41
_exptl_absorpt_coefficient_mu 2.768
_exptl_absorpt_correction_T_max 0.7505
_exptl_absorpt_correction_T_min 0.5220
_exptl_absorpt_correction_type multi-scan
_exptl_absorpt_process_details 'Twinabs (Bruker)'
_exptl_crystal_density_diffrn 1.319
_exptl_crystal_density_method 'not measured'
_exptl_crystal_F_000 1228
_exptl_crystal_size_max 0.27
_exptl_crystal_size_mid 0.15
_exptl_crystal_size_min 0.11
_refine_diff_density_max 1.622
_refine_diff_density_min -2.492
_refine_diff_density_rms 0.101
_refine_ls_extinction_method none
_refine_ls_goodness_of_fit_ref 1.072
_refine_ls_hydrogen_treatment constr
_refine_ls_matrix_type full
_refine_ls_number_parameters 624
_refine_ls_number_reflns 8389
_refine_ls_number_restraints 5
_refine_ls_restrained_S_all 1.076
_refine_ls_R_factor_all 0.0429
_refine_ls_R_factor_gt 0.0397
_refine_ls_shift/su_max 0.036
_refine_ls_shift/su_mean 0.000
_refine_ls_structure_factor_coef Fsqd
_refine_ls_weighting_details 'calc w=1/[\s^2^(Fo^2^)+(0.0444P)^2^+10.9767P] where P=(Fo^2^+2Fc^2^)/3'
_refine_ls_weighting_scheme calc
_refine_ls_wR_factor_gt 0.0960
_refine_ls_wR_factor_ref 0.0978
_reflns_number_gt 7831
_reflns_number_total 8389
_reflns_threshold_expression >2sigma(I)
_cod_data_source_file om3010367_si_003.cif
_cod_data_source_block 2b-NSiMe3
_cod_original_sg_symbol_H-M P-1
_cod_database_code 4080273

loop_
_symmetry_equiv_pos_as_xyz
'x, y, z'
'-x, -y, -z'

loop_
_atom_site_label
_atom_site_type_symbol
_atom_site_fract_x
_atom_site_fract_y
_atom_site_fract_z
_atom_site_U_iso_or_equiv
_atom_site_adp_type
_atom_site_occupancy
_atom_site_symmetry_multiplicity
_atom_site_calc_flag
_atom_site_refinement_flags
U U 0.027612(19) 0.127455(18) 0.240613(8) 0.02772(9) Uani 1 1 d .
Si Si 0.31759(19) -0.12507(18) 0.25968(9) 0.0530(5) Uani 1 1 d .
N1 N 0.0896(5) 0.2905(4) 0.26260(18) 0.0321(11) Uani 1 1 d .
N2 N -0.1119(4) 0.0966(4) 0.30162(18) 0.0314(11) Uani 1 1 d .
N3 N -0.0045(5) 0.1043(5) 0.15571(19) 0.0378(12) Uani 1 1 d .
N4 N 0.1856(5) -0.0015(4) 0.2556(2) 0.0387(12) Uani 1 1 d .
C11 C 0.0549(6) 0.3871(5) 0.2197(2) 0.0322(13) Uani 1 1 d .
C12 C 0.1387(7) 0.4534(6) 0.1954(2) 0.0404(15) Uani 1 1 d .
H12A H 0.2234 0.4391 0.2094 0.048 Uiso 1 1 calc R
C13 C 0.0985(7) 0.5396(6) 0.1509(3) 0.0456(16) Uani 1 1 d .
C14 C -0.0239(7) 0.5581(6) 0.1298(2) 0.0481(17) Uani 1 1 d .
H14A H -0.0498 0.6152 0.0987 0.058 Uiso 1 1 calc R
C15 C -0.1095(6) 0.4957(6) 0.1529(2) 0.0412(15) Uani 1 1 d .
C16 C -0.0697(6) 0.4117(5) 0.1978(2) 0.0337(13) Uani 1 1 d .
H16A H -0.1283 0.3694 0.2142 0.040 Uiso 1 1 calc R
C17 C 0.1713(6) 0.2993(5) 0.3081(2) 0.0322(13) Uani 1 1 d .
C18 C 0.3145(6) 0.2646(6) 0.2975(2) 0.0429(15) Uani 1 1 d .
H18A H 0.3337 0.3240 0.2686 0.052 Uiso 1 1 calc R
H18B H 0.3386 0.1818 0.2863 0.052 Uiso 1 1 calc R
C19 C 0.3940(7) 0.2647(7) 0.3477(3) 0.0513(17) Uani 1 1 d .
H19A H 0.4875 0.2437 0.3401 0.062 Uiso 1 1 calc R
C21 C -0.2209(5) 0.1967(5) 0.2847(2) 0.0315(13) Uani 1 1 d .
C22 C -0.2411(6) 0.3082(6) 0.3054(3) 0.0428(15) Uani 1 1 d .
H22A H -0.1871 0.3136 0.3337 0.051 Uiso 1 1 calc R
C23 C -0.3379(6) 0.4114(6) 0.2856(3) 0.0497(18) Uani 1 1 d .
C24 C -0.4140(7) 0.4015(7) 0.2436(3) 0.056(2) Uani 1 1 d .
H24A H -0.4800 0.4713 0.2296 0.067 Uiso 1 1 calc R
C25 C -0.3971(6) 0.2931(7) 0.2213(3) 0.0511(18) Uani 1 1 d .
C26 C -0.2990(6) 0.1904(6) 0.2424(2) 0.0407(15) Uani 1 1 d .
H26A H -0.2857 0.1158 0.2277 0.049 Uiso 1 1 calc R
C27 C -0.1276(6) 0.0105(5) 0.3492(2) 0.0339(13) Uani 1 1 d .
C28 C -0.0037(6) -0.0906(6) 0.3579(2) 0.0409(15) Uani 1 1 d .
H28A H 0.0684 -0.0538 0.3635 0.049 Uiso 1 1 calc R
H28B H 0.0134 -0.1323 0.3261 0.049 Uiso 1 1 calc R
C29 C -0.0120(7) -0.1856(6) 0.4060(3) 0.0504(17) Uani 1 1 d .
H29A H 0.0704 -0.2512 0.4110 0.061 Uiso 1 1 calc R
C31 C -0.0853(6) 0.0218(6) 0.1571(2) 0.0362(14) Uani 1 1 d .
C32 C -0.0547(6) -0.0846(5) 0.1941(2) 0.0376(14) Uani 1 1 d .
H32A H 0.0228 -0.1026 0.2145 0.045 Uiso 1 1 calc R
C33 C -0.1332(7) -0.1645(6) 0.2022(3) 0.0453(16) Uani 1 1 d .
C34 C -0.2432(7) -0.1394(7) 0.1708(3) 0.0499(18) Uani 1 1 d .
H34A H -0.2973 -0.1942 0.1752 0.060 Uiso 1 1 calc R
C35 C -0.2766(6) -0.0356(7) 0.1329(3) 0.0490(17) Uani 1 1 d .
C36 C -0.1983(6) 0.0446(6) 0.1269(3) 0.0425(15) Uani 1 1 d .
H36A H -0.2220 0.1167 0.1018 0.051 Uiso 1 1 calc R
C37 C 0.0531(6) 0.1410(5) 0.1061(2) 0.0330(13) Uani 1 1 d .
C38 C -0.0346(6) 0.2505(6) 0.0707(2) 0.0417(15) Uani 1 1 d .
H38A H -0.1126 0.2275 0.0601 0.050 Uiso 1 1 calc R
H38B H -0.0616 0.3211 0.0907 0.050 Uiso 1 1 calc R
C39 C 0.0352(7) 0.2884(6) 0.0212(3) 0.0494(17) Uani 1 1 d .
H39A H -0.0235 0.3597 -0.0011 0.059 Uiso 1 1 calc R
C110 C 0.3667(7) 0.1714(7) 0.3921(3) 0.0509(17) Uani 1 1 d .
H11D H 0.3925 0.0878 0.3818 0.061 Uiso 1 1 calc R
H11E H 0.4170 0.1719 0.4243 0.061 Uiso 1 1 calc R
C111 C 0.2242(7) 0.2043(6) 0.4033(3) 0.0477(17) Uani 1 1 d .
H11A H 0.2057 0.1423 0.4320 0.057 Uiso 1 1 calc R
C112 C 0.1465(7) 0.2048(6) 0.3528(2) 0.0438(16) Uani 1 1 d .
H11B H 0.1706 0.1220 0.3416 0.053 Uiso 1 1 calc R
H11C H 0.0539 0.2245 0.3603 0.053 Uiso 1 1 calc R
C113 C 0.1322(7) 0.4261(6) 0.3263(3) 0.0426(15) Uani 1 1 d .
H11F H 0.0398 0.4466 0.3341 0.051 Uiso 1 1 calc R
H11G H 0.1469 0.4892 0.2979 0.051 Uiso 1 1 calc R
C114 C 0.3539(8) 0.3923(7) 0.3644(3) 0.061(2) Uani 1 1 d .
H11I H 0.4046 0.3944 0.3963 0.073 Uiso 1 1 calc R
H11J H 0.3716 0.4535 0.3359 0.073 Uiso 1 1 calc R
C115 C 0.2123(8) 0.4253(6) 0.3762(3) 0.0554(19) Uani 1 1 d .
H11H H 0.1882 0.5088 0.3877 0.067 Uiso 1 1 calc R
C116 C 0.1857(8) 0.3308(7) 0.4203(3) 0.060(2) Uani 1 1 d .
H11K H 0.2350 0.3318 0.4527 0.073 Uiso 1 1 calc R
H11L H 0.0933 0.3518 0.4282 0.073 Uiso 1 1 calc R
C131 C 0.1872(8) 0.6114(8) 0.1251(3) 0.070(2) Uani 1 1 d .
H13A H 0.1455 0.6996 0.1220 0.105 Uiso 1 1 calc R
H13B H 0.2077 0.5882 0.0900 0.105 Uiso 1 1 calc R
H13C H 0.2664 0.5933 0.1466 0.105 Uiso 1 1 calc R
C151 C -0.2430(7) 0.5216(7) 0.1310(3) 0.0580(19) Uani 1 1 d .
H15A H -0.2516 0.5772 0.0976 0.087 Uiso 1 1 calc R
H15B H -0.3035 0.5604 0.1562 0.087 Uiso 1 1 calc R
H15C H -0.2617 0.4444 0.1247 0.087 Uiso 1 1 calc R
C210 C -0.1221(7) -0.2432(6) 0.3967(3) 0.0562(19) Uani 1 1 d .
H21K H -0.1281 -0.3045 0.4274 0.067 Uiso 1 1 calc R
H21L H -0.1058 -0.2861 0.3652 0.067 Uiso 1 1 calc R
C211 C -0.2481(7) -0.1433(7) 0.3886(3) 0.0520(18) Uani 1 1 d .
H21H H -0.3201 -0.1813 0.3825 0.062 Uiso 1 1 calc R
C212 C -0.2384(6) -0.0482(6) 0.3404(2) 0.0408(15) Uani 1 1 d .
H21C H -0.2236 -0.0894 0.3083 0.049 Uiso 1 1 calc R
H21D H -0.3200 0.0166 0.3349 0.049 Uiso 1 1 calc R
C213 C -0.1531(6) 0.0735(6) 0.3988(2) 0.0409(15) Uani 1 1 d .
H21A H -0.2343 0.1389 0.3939 0.049 Uiso 1 1 calc R
H21B H -0.0828 0.1123 0.4050 0.049 Uiso 1 1 calc R
C214 C -0.0365(7) -0.1215(7) 0.4547(3) 0.0547(19) Uani 1 1 d .
H21F H 0.0351 -0.0845 0.4611 0.066 Uiso 1 1 calc R
H21G H -0.0418 -0.1818 0.4859 0.066 Uiso 1 1 calc R
C215 C -0.1620(6) -0.0213(7) 0.4466(3) 0.0469(16) Uani 1 1 d .
H21E H -0.1782 0.0209 0.4788 0.056 Uiso 1 1 calc R
C216 C -0.2727(7) -0.0785(7) 0.4376(3) 0.0541(18) Uani 1 1 d .
H21I H -0.2800 -0.1384 0.4687 0.065 Uiso 1 1 calc R
H21J H -0.3543 -0.0136 0.4328 0.065 Uiso 1 1 calc R
C231 C -0.3549(8) 0.5302(7) 0.3078(4) 0.078(3) Uani 1 1 d .
H23A H -0.3801 0.5993 0.2793 0.117 Uiso 1 1 calc R
H23B H -0.2739 0.5322 0.3244 0.117 Uiso 1 1 calc R
H23C H -0.4217 0.5367 0.3341 0.117 Uiso 1 1 calc R
C251 C -0.4797(8) 0.2835(9) 0.1759(3) 0.080(3) Uani 1 1 d .
H25A H -0.5359 0.3648 0.1634 0.120 Uiso 1 1 calc R
H25B H -0.5320 0.2261 0.1875 0.120 Uiso 1 1 calc R
H25C H -0.4251 0.2534 0.1473 0.120 Uiso 1 1 calc R
C310 C 0.1539(8) 0.3256(7) 0.0373(3) 0.0569(19) Uani 1 1 d .
H31I H 0.1287 0.3966 0.0571 0.068 Uiso 1 1 calc R
H31J H 0.1988 0.3505 0.0054 0.068 Uiso 1 1 calc R
C311 C 0.2442(7) 0.2166(7) 0.0719(3) 0.0523(18) Uani 1 1 d .
H31E H 0.3222 0.2409 0.0826 0.063 Uiso 1 1 calc R
C312 C 0.1734(6) 0.1799(6) 0.1208(2) 0.0409(15) Uani 1 1 d .
H31C H 0.1484 0.2502 0.1411 0.049 Uiso 1 1 calc R
H31D H 0.2316 0.1108 0.1436 0.049 Uiso 1 1 calc R
C313 C 0.0730(7) 0.1802(6) -0.0102(2) 0.0502(17) Uani 1 1 d .
H31G H 0.1172 0.2037 -0.0425 0.060 Uiso 1 1 calc R
H31H H -0.0045 0.1566 -0.0208 0.060 Uiso 1 1 calc R
C314 C 0.0944(6) 0.0325(6) 0.0738(3) 0.0403(15) Uani 1 1 d .
H31A H 0.1525 -0.0384 0.0957 0.048 Uiso 1 1 calc R
H31B H 0.0179 0.0067 0.0634 0.048 Uiso 1 1 calc R
C315 C 0.1629(6) 0.0712(6) 0.0246(3) 0.0445(16) Uani 1 1 d .
H31F H 0.1886 0.0003 0.0040 0.053 Uiso 1 1 calc R
C316 C 0.2834(7) 0.1076(7) 0.0405(3) 0.0539(18) Uani 1 1 d .
H31K H 0.3289 0.1309 0.0086 0.065 Uiso 1 1 calc R
H31L H 0.3421 0.0371 0.0623 0.065 Uiso 1 1 calc R
C331 C -0.0973(8) -0.2784(6) 0.2428(3) 0.0563(19) Uani 1 1 d .
H33A H -0.0215 -0.2768 0.2634 0.084 Uiso 1 1 calc R
H33B H -0.0782 -0.3519 0.2250 0.084 Uiso 1 1 calc R
H33C H -0.1690 -0.2802 0.2664 0.084 Uiso 1 1 calc R
C351 C -0.3980(7) -0.0112(9) 0.0991(3) 0.070(2) Uani 1 1 d .
H35A H -0.4060 -0.0882 0.0878 0.105 Uiso 1 1 calc R
H35B H -0.3939 0.0483 0.0680 0.105 Uiso 1 1 calc R
H35C H -0.4726 0.0222 0.1196 0.105 Uiso 1 1 calc R
C1S C 0.4092(18) 0.8304(19) 0.4546(8) 0.190(8) Uani 1 1 d D
H1SA H 0.4786 0.8283 0.4296 0.285 Uiso 1 1 calc R
H1SB H 0.4126 0.8890 0.4791 0.285 Uiso 1 1 calc R
H1SC H 0.3264 0.8560 0.4353 0.285 Uiso 1 1 calc R
C2S C 0.423(3) 0.714(2) 0.4827(13) 0.33(2) Uani 1 1 d D
H2SA H 0.4346 0.7233 0.5201 0.391 Uiso 1 1 calc R
H2SB H 0.5059 0.6635 0.4722 0.391 Uiso 1 1 calc R
C3S C 0.331(2) 0.639(2) 0.4818(12) 0.230(13) Uani 1 1 d D
H3SA H 0.2567 0.6817 0.4579 0.276 Uiso 1 1 calc R
H3SB H 0.3720 0.5588 0.4699 0.276 Uiso 1 1 calc R
C4S C 0.291(3) 0.621(3) 0.5361(12) 0.32(3) Uani 1 1 d D
H4SA H 0.3652 0.5758 0.5597 0.386 Uiso 1 1 calc R
H4SB H 0.2533 0.7012 0.5483 0.386 Uiso 1 1 calc R
C5S C 0.198(2) 0.5516(16) 0.5362(9) 0.180(8) Uani 1 1 d .
H5SA H 0.1541 0.5527 0.5697 0.271 Uiso 1 1 calc R
H5SB H 0.2410 0.4665 0.5317 0.271 Uiso 1 1 calc R
H5SC H 0.1358 0.5877 0.5071 0.271 Uiso 1 1 calc R
C6S C 0.518(4) 0.481(3) -0.0170(14) 0.150(12) Uiso 0.50 1 d PD
C7S C 0.465(4) 0.598(3) 0.0057(16) 0.300(19) Uiso 1 1 d D
C8S C 0.419(2) 0.7168(19) 0.0210(10) 0.226(11) Uani 1 1 d D
C41 C 0.4638(6) -0.0892(6) 0.2833(3) 0.0530(5) Uani 1 1 d .
H41A H 0.4518 -0.0687 0.3193 0.079 Uiso 1 1 calc R
H41B H 0.4802 -0.0190 0.2600 0.079 Uiso 1 1 calc R
H41C H 0.5371 -0.1608 0.2831 0.079 Uiso 1 1 calc R
C42 C 0.3605(7) -0.1688(6) 0.1921(3) 0.0530(5) Uani 1 1 d .
H42A H 0.3884 -0.1021 0.1707 0.079 Uiso 1 1 calc R
H42B H 0.2853 -0.1826 0.1749 0.079 Uiso 1 1 calc R
H42C H 0.4302 -0.2443 0.1954 0.079 Uiso 1 1 calc R
C43 C 0.2838(7) -0.2644(6) 0.2968(3) 0.0530(5) Uani 1 1 d .
H43A H 0.2739 -0.2541 0.3341 0.079 Uiso 1 1 calc R
H43B H 0.3550 -0.3359 0.2932 0.079 Uiso 1 1 calc R
H43C H 0.2045 -0.2770 0.2827 0.079 Uiso 1 1 calc R

loop_
_atom_site_aniso_label
_atom_site_aniso_U_11
_atom_site_aniso_U_22
_atom_site_aniso_U_33
_atom_site_aniso_U_23
_atom_site_aniso_U_13
_atom_site_aniso_U_12
U 0.03025(13) 0.02688(13) 0.02624(13) -0.00099(8) -0.00145(8) -0.00897(9)
Si 0.0414(10) 0.0442(10) 0.0676(12) -0.0029(9) -0.0038(9) -0.0027(8)
N1 0.038(3) 0.027(2) 0.031(3) 0.001(2) -0.005(2) -0.010(2)
N2 0.033(3) 0.030(3) 0.031(3) -0.002(2) 0.001(2) -0.008(2)
N3 0.051(3) 0.038(3) 0.026(3) -0.003(2) 0.000(2) -0.015(2)
N4 0.042(3) 0.036(3) 0.038(3) -0.002(2) -0.001(2) -0.013(2)
C11 0.044(4) 0.023(3) 0.033(3) -0.007(2) 0.000(3) -0.013(3)
C12 0.055(4) 0.036(3) 0.032(3) 0.000(3) 0.000(3) -0.017(3)
C13 0.062(4) 0.039(4) 0.040(4) -0.004(3) 0.003(3) -0.023(3)
C14 0.072(5) 0.038(4) 0.028(3) 0.007(3) -0.002(3) -0.007(3)
C15 0.051(4) 0.036(3) 0.031(3) -0.002(3) -0.005(3) -0.001(3)
C16 0.046(4) 0.025(3) 0.030(3) -0.004(2) 0.002(3) -0.010(3)
C17 0.038(3) 0.030(3) 0.030(3) -0.002(2) -0.007(3) -0.013(3)
C18 0.045(4) 0.045(4) 0.036(4) 0.002(3) -0.003(3) -0.011(3)
C19 0.042(4) 0.060(4) 0.053(4) -0.001(3) -0.013(3) -0.017(3)
C21 0.036(3) 0.027(3) 0.029(3) 0.003(2) 0.005(2) -0.008(2)
C22 0.039(4) 0.043(4) 0.045(4) 0.001(3) 0.009(3) -0.012(3)
C23 0.039(4) 0.031(4) 0.071(5) 0.008(3) 0.013(4) -0.002(3)
C24 0.044(4) 0.046(4) 0.063(5) 0.019(4) 0.010(4) 0.003(3)
C25 0.043(4) 0.065(5) 0.038(4) 0.007(3) 0.004(3) -0.007(3)
C26 0.041(4) 0.043(4) 0.033(3) -0.001(3) 0.002(3) -0.003(3)
C27 0.040(3) 0.029(3) 0.032(3) 0.004(2) 0.002(3) -0.010(3)
C28 0.041(4) 0.043(4) 0.038(4) 0.000(3) 0.004(3) -0.011(3)
C29 0.048(4) 0.044(4) 0.051(4) 0.010(3) -0.002(3) -0.005(3)
C31 0.044(4) 0.041(3) 0.028(3) -0.011(3) 0.005(3) -0.015(3)
C32 0.040(3) 0.036(3) 0.040(4) -0.012(3) 0.000(3) -0.011(3)
C33 0.059(4) 0.040(4) 0.043(4) -0.014(3) 0.009(3) -0.019(3)
C34 0.048(4) 0.057(4) 0.059(5) -0.023(4) 0.012(3) -0.031(3)
C35 0.039(4) 0.070(5) 0.046(4) -0.020(4) 0.002(3) -0.020(3)
C36 0.039(4) 0.054(4) 0.037(4) -0.007(3) -0.001(3) -0.017(3)
C37 0.040(3) 0.031(3) 0.030(3) -0.002(2) -0.001(3) -0.015(3)
C38 0.056(4) 0.031(3) 0.037(3) 0.000(3) -0.004(3) -0.010(3)
C39 0.076(5) 0.039(4) 0.031(3) 0.002(3) -0.003(3) -0.013(3)
C110 0.056(4) 0.051(4) 0.043(4) 0.005(3) -0.015(3) -0.015(3)
C111 0.064(5) 0.049(4) 0.031(3) 0.004(3) -0.004(3) -0.021(3)
C112 0.052(4) 0.043(4) 0.037(4) 0.004(3) -0.010(3) -0.019(3)
C113 0.053(4) 0.034(3) 0.040(4) -0.004(3) -0.004(3) -0.010(3)
C114 0.075(5) 0.057(5) 0.058(5) 0.003(4) -0.027(4) -0.033(4)
C115 0.084(6) 0.034(4) 0.048(4) -0.013(3) -0.016(4) -0.010(4)
C116 0.076(5) 0.069(5) 0.034(4) -0.008(4) -0.006(4) -0.011(4)
C131 0.085(6) 0.075(6) 0.056(5) 0.021(4) -0.003(4) -0.046(5)
C151 0.056(4) 0.059(5) 0.050(4) 0.006(4) -0.009(3) -0.006(4)
C210 0.080(5) 0.042(4) 0.044(4) 0.013(3) -0.001(4) -0.020(4)
C211 0.064(5) 0.058(4) 0.043(4) 0.008(3) -0.007(3) -0.040(4)
C212 0.044(4) 0.049(4) 0.034(3) -0.003(3) -0.003(3) -0.021(3)
C213 0.049(4) 0.043(4) 0.034(3) -0.006(3) 0.003(3) -0.016(3)
C214 0.060(5) 0.068(5) 0.035(4) 0.013(3) -0.009(3) -0.025(4)
C215 0.053(4) 0.059(4) 0.031(3) -0.002(3) 0.004(3) -0.021(3)
C216 0.052(4) 0.070(5) 0.040(4) 0.010(3) 0.004(3) -0.024(4)
C231 0.066(5) 0.050(5) 0.114(8) -0.016(5) 0.012(5) -0.006(4)
C251 0.057(5) 0.106(7) 0.055(5) -0.005(5) -0.010(4) 0.016(5)
C310 0.086(6) 0.052(4) 0.041(4) -0.007(3) 0.014(4) -0.034(4)
C311 0.060(5) 0.066(5) 0.043(4) -0.013(4) 0.007(3) -0.037(4)
C312 0.049(4) 0.046(4) 0.032(3) -0.005(3) -0.002(3) -0.020(3)
C313 0.071(5) 0.054(4) 0.029(3) -0.004(3) 0.004(3) -0.022(4)
C314 0.041(4) 0.036(3) 0.045(4) -0.007(3) -0.004(3) -0.012(3)
C315 0.055(4) 0.045(4) 0.037(4) -0.011(3) 0.007(3) -0.016(3)
C316 0.054(4) 0.067(5) 0.044(4) -0.011(4) 0.009(3) -0.020(4)
C331 0.070(5) 0.042(4) 0.062(5) -0.009(3) 0.009(4) -0.024(4)
C351 0.049(5) 0.109(7) 0.061(5) -0.011(5) -0.007(4) -0.039(5)
C1S 0.154(15) 0.181(19) 0.24(2) 0.007(17) 0.033(15) -0.069(14)
C2S 0.40(5) 0.14(2) 0.40(5) 0.00(3) -0.24(4) -0.01(2)
C3S 0.19(2) 0.20(2) 0.28(3) -0.04(2) -0.14(2) -0.020(18)
C4S 0.45(6) 0.28(4) 0.23(3) -0.16(3) -0.11(4) -0.02(4)
C5S 0.21(2) 0.126(14) 0.23(2) -0.041(14) -0.007(16) -0.064(13)
C8S 0.20(2) 0.165(18) 0.28(3) 0.096(18) 0.039(18) -0.064(16)
C41 0.0414(10) 0.0442(10) 0.0676(12) -0.0029(9) -0.0038(9) -0.0027(8)
C42 0.0414(10) 0.0442(10) 0.0676(12) -0.0029(9) -0.0038(9) -0.0027(8)
C43 0.0414(10) 0.0442(10) 0.0676(12) -0.0029(9) -0.0038(9) -0.0027(8)

loop_
_atom_type_symbol
_atom_type_description
_atom_type_scat_dispersion_real
_atom_type_scat_dispersion_imag
_atom_type_scat_source
C C 0.0033 0.0016 'International Tables Vol C Tables 4.2.6.8 and 6.1.1.4'
H H 0.0000 0.0000 'International Tables Vol C Tables 4.2.6.8 and 6.1.1.4'
N N 0.0061 0.0033 'International Tables Vol C Tables 4.2.6.8 and 6.1.1.4'
U U -9.6767 9.6646 'International Tables Vol C Tables 4.2.6.8 and 6.1.1.4'
Si Si 0.0817 0.0704 'International Tables Vol C Tables 4.2.6.8 and 6.1.1.4'

loop_
_geom_angle_atom_site_label_1
_geom_angle_atom_site_label_2
_geom_angle_atom_site_label_3
_geom_angle
_geom_angle_site_symmetry_1
_geom_angle_site_symmetry_3
N4 U N2 108.37(19) . .
N4 U N1 100.62(19) . .
N2 U N1 103.52(17) . .
N4 U N3 98.2(2) . .
N2 U N3 121.08(18) . .
N1 U N3 122.16(17) . .
N4 U C21 137.77(18) . .
N2 U C21 29.40(16) . .
N1 U C21 94.28(17) . .
N3 U C21 106.72(18) . .
N4 U C31 98.62(19) . .
N2 U C31 95.81(17) . .
N1 U C31 146.67(16) . .
N3 U C31 27.29(17) . .
C21 U C31 89.40(16) . .
N4 U C11 116.36(18) . .
N2 U C11 114.81(16) . .
N1 U C11 26.74(16) . .
N3 U C11 97.06(17) . .
C21 U C11 94.05(16) . .
C31 U C11 119.99(16) . .
N4 Si C43 111.5(3) . .
N4 Si C41 112.6(3) . .
C43 Si C41 113.8(3) . .
N4 Si C42 110.5(3) . .
C43 Si C42 104.3(3) . .
C41 Si C42 103.5(3) . .
C11 N1 C17 121.7(4) . .
C11 N1 U 107.7(3) . .
C17 N1 U 129.9(3) . .
C21 N2 C27 116.6(4) . .
C21 N2 U 101.2(3) . .
C27 N2 U 142.1(4) . .
C31 N3 C37 120.0(5) . .
C31 N3 U 106.1(3) . .
C37 N3 U 133.3(4) . .
Si N4 U 170.3(3) . .
C16 C11 C12 117.8(5) . .
C16 C11 N1 117.2(5) . .
C12 C11 N1 124.8(5) . .
C16 C11 U 83.3(3) . .
C12 C11 U 139.8(4) . .
N1 C11 U 45.6(2) . .
C13 C12 C11 120.5(6) . .
C13 C12 H12A 119.8 . .
C11 C12 H12A 119.8 . .
C14 C13 C12 119.6(6) . .
C14 C13 C131 119.8(6) . .
C12 C13 C131 120.6(6) . .
C15 C14 C13 121.7(6) . .
C15 C14 H14A 119.2 . .
C13 C14 H14A 119.2 . .
C14 C15 C16 118.4(6) . .
C14 C15 C151 120.7(6) . .
C16 C15 C151 120.8(6) . .
C15 C16 C11 122.0(6) . .
C15 C16 H16A 119.0 . .
C11 C16 H16A 119.0 . .
N1 C17 C18 113.2(5) . .
N1 C17 C113 112.0(5) . .
C18 C17 C113 110.5(5) . .
N1 C17 C112 105.1(4) . .
C18 C17 C112 107.5(5) . .
C113 C17 C112 108.2(5) . .
C17 C18 C19 110.6(5) . .
C17 C18 H18A 109.5 . .
C19 C18 H18A 109.5 . .
C17 C18 H18B 109.5 . .
C19 C18 H18B 109.5 . .
H18A C18 H18B 108.1 . .
C114 C19 C110 108.9(6) . .
C114 C19 C18 108.4(6) . .
C110 C19 C18 109.8(5) . .
C114 C19 H19A 109.9 . .
C110 C19 H19A 109.9 . .
C18 C19 H19A 109.9 . .
C26 C21 C22 118.5(5) . .
C26 C21 N2 120.1(5) . .
C22 C21 N2 120.8(5) . .
C26 C21 U 100.7(4) . .
C22 C21 U 112.1(4) . .
N2 C21 U 49.4(3) . .
C23 C22 C21 122.1(7) . .
C23 C22 H22A 119.0 . .
C21 C22 H22A 119.0 . .
C24 C23 C22 117.7(7) . .
C24 C23 C231 121.5(7) . .
C22 C23 C231 120.7(7) . .
C23 C24 C25 122.5(6) . .
C23 C24 H24A 118.7 . .
C25 C24 H24A 118.7 . .
C24 C25 C26 118.2(7) . .
C24 C25 C251 122.0(7) . .
C26 C25 C251 119.7(7) . .
C21 C26 C25 120.9(6) . .
C21 C26 H26A 119.6 . .
C25 C26 H26A 119.6 . .
N2 C27 C28 107.3(5) . .
N2 C27 C213 112.7(5) . .
C28 C27 C213 108.8(5) . .
N2 C27 C212 110.7(5) . .
C28 C27 C212 108.7(5) . .
C213 C27 C212 108.6(5) . .
C27 C28 C29 111.0(5) . .
C27 C28 H28A 109.4 . .
C29 C28 H28A 109.4 . .
C27 C28 H28B 109.4 . .
C29 C28 H28B 109.4 . .
H28A C28 H28B 108.0 . .
C214 C29 C210 109.6(6) . .
C214 C29 C28 109.2(6) . .
C210 C29 C28 109.1(6) . .
C214 C29 H29A 109.6 . .
C210 C29 H29A 109.6 . .
C28 C29 H29A 109.6 . .
C36 C31 C32 117.6(6) . .
C36 C31 N3 124.4(6) . .
C32 C31 N3 117.8(5) . .
C36 C31 U 139.8(4) . .
C32 C31 U 82.7(3) . .
N3 C31 U 46.6(3) . .
C33 C32 C31 122.4(6) . .
C33 C32 H32A 118.8 . .
C31 C32 H32A 118.8 . .
C34 C33 C32 118.0(6) . .
C34 C33 C331 121.0(6) . .
C32 C33 C331 121.0(6) . .
C33 C34 C35 121.5(6) . .
C33 C34 H34A 119.2 . .
C35 C34 H34A 119.2 . .
C36 C35 C34 119.0(6) . .
C36 C35 C351 120.9(7) . .
C34 C35 C351 120.1(7) . .
C35 C36 C31 121.3(6) . .
C35 C36 H36A 119.3 . .
C31 C36 H36A 119.3 . .
N3 C37 C312 106.9(5) . .
N3 C37 C38 114.0(5) . .
C312 C37 C38 107.7(5) . .
N3 C37 C314 111.3(5) . .
C312 C37 C314 108.3(5) . .
C38 C37 C314 108.4(5) . .
C39 C38 C37 110.9(5) . .
C39 C38 H38A 109.5 . .
C37 C38 H38A 109.5 . .
C39 C38 H38B 109.5 . .
C37 C38 H38B 109.5 . .
H38A C38 H38B 108.1 . .
C310 C39 C313 110.1(6) . .
C310 C39 C38 109.6(5) . .
C313 C39 C38 109.0(5) . .
C310 C39 H39A 109.3 . .
C313 C39 H39A 109.3 . .
C38 C39 H39A 109.3 . .
C111 C110 C19 109.4(6) . .
C111 C110 H11D 109.8 . .
C19 C110 H11D 109.8 . .
C111 C110 H11E 109.8 . .
C19 C110 H11E 109.8 . .
H11D C110 H11E 108.2 . .
C116 C111 C110 109.7(6) . .
C116 C111 C112 109.0(6) . .
C110 C111 C112 109.4(6) . .
C116 C111 H11A 109.6 . .
C110 C111 H11A 109.6 . .
C112 C111 H11A 109.6 . .
C17 C112 C111 111.2(5) . .
C17 C112 H11B 109.4 . .
C111 C112 H11B 109.4 . .
C17 C112 H11C 109.4 . .
C111 C112 H11C 109.4 . .
H11B C112 H11C 108.0 . .
C17 C113 C115 109.2(5) . .
C17 C113 H11F 109.8 . .
C115 C113 H11F 109.8 . .
C17 C113 H11G 109.8 . .
C115 C113 H11G 109.8 . .
H11F C113 H11G 108.3 . .
C115 C114 C19 110.5(6) . .
C115 C114 H11I 109.5 . .
C19 C114 H11I 109.5 . .
C115 C114 H11J 109.5 . .
C19 C114 H11J 109.5 . .
H11I C114 H11J 108.1 . .
C114 C115 C116 109.3(6) . .
C114 C115 C113 109.9(6) . .
C116 C115 C113 109.5(6) . .
C114 C115 H11H 109.4 . .
C116 C115 H11H 109.4 . .
C113 C115 H11H 109.4 . .
C111 C116 C115 109.4(6) . .
C111 C116 H11K 109.8 . .
C115 C116 H11K 109.8 . .
C111 C116 H11L 109.8 . .
C115 C116 H11L 109.8 . .
H11K C116 H11L 108.2 . .
C13 C131 H13A 109.5 . .
C13 C131 H13B 109.5 . .
H13A C131 H13B 109.5 . .
C13 C131 H13C 109.5 . .
H13A C131 H13C 109.5 . .
H13B C131 H13C 109.5 . .
C15 C151 H15A 109.5 . .
C15 C151 H15B 109.5 . .
H15A C151 H15B 109.5 . .
C15 C151 H15C 109.5 . .
H15A C151 H15C 109.5 . .
H15B C151 H15C 109.5 . .
C29 C210 C211 109.8(6) . .
C29 C210 H21K 109.7 . .
C211 C210 H21K 109.7 . .
C29 C210 H21L 109.7 . .
C211 C210 H21L 109.7 . .
H21K C210 H21L 108.2 . .
C216 C211 C210 109.2(6) . .
C216 C211 C212 109.1(6) . .
C210 C211 C212 109.4(6) . .
C216 C211 H21H 109.7 . .
C210 C211 H21H 109.7 . .
C212 C211 H21H 109.7 . .
C27 C212 C211 110.1(5) . .
C27 C212 H21C 109.6 . .
C211 C212 H21C 109.6 . .
C27 C212 H21D 109.6 . .
C211 C212 H21D 109.6 . .
H21C C212 H21D 108.1 . .
C27 C213 C215 110.0(5) . .
C27 C213 H21A 109.7 . .
C215 C213 H21A 109.7 . .
C27 C213 H21B 109.7 . .
C215 C213 H21B 109.7 . .
H21A C213 H21B 108.2 . .
C29 C214 C215 109.2(5) . .
C29 C214 H21F 109.8 . .
C215 C214 H21F 109.8 . .
C29 C214 H21G 109.8 . .
C215 C214 H21G 109.8 . .
H21F C214 H21G 108.3 . .
C214 C215 C216 109.8(6) . .
C214 C215 C213 109.9(5) . .
C216 C215 C213 109.6(5) . .
C214 C215 H21E 109.2 . .
C216 C215 H21E 109.2 . .
C213 C215 H21E 109.2 . .
C211 C216 C215 109.3(6) . .
C211 C216 H21I 109.8 . .
C215 C216 H21I 109.8 . .
C211 C216 H21J 109.8 . .
C215 C216 H21J 109.8 . .
H21I C216 H21J 108.3 . .
C23 C231 H23A 109.5 . .
C23 C231 H23B 109.5 . .
H23A C231 H23B 109.5 . .
C23 C231 H23C 109.5 . .
H23A C231 H23C 109.5 . .
H23B C231 H23C 109.5 . .
C25 C251 H25A 109.5 . .
C25 C251 H25B 109.5 . .
H25A C251 H25B 109.5 . .
C25 C251 H25C 109.5 . .
H25A C251 H25C 109.5 . .
H25B C251 H25C 109.5 . .
C39 C310 C311 109.6(6) . .
C39 C310 H31I 109.8 . .
C311 C310 H31I 109.8 . .
C39 C310 H31J 109.8 . .
C311 C310 H31J 109.8 . .
H31I C310 H31J 108.2 . .
C312 C311 C316 109.4(6) . .
C312 C311 C310 108.9(6) . .
C316 C311 C310 109.2(6) . .
C312 C311 H31E 109.8 . .
C316 C311 H31E 109.8 . .
C310 C311 H31E 109.8 . .
C311 C312 C37 111.6(5) . .
C311 C312 H31C 109.3 . .
C37 C312 H31C 109.3 . .
C311 C312 H31D 109.3 . .
C37 C312 H31D 109.3 . .
H31C C312 H31D 108.0 . .
C39 C313 C315 108.7(5) . .
C39 C313 H31G 109.9 . .
C315 C313 H31G 109.9 . .
C39 C313 H31H 109.9 . .
C315 C313 H31H 109.9 . .
H31G C313 H31H 108.3 . .
C315 C314 C37 109.9(5) . .
C315 C314 H31A 109.7 . .
C37 C314 H31A 109.7 . .
C315 C314 H31B 109.7 . .
C37 C314 H31B 109.7 . .
H31A C314 H31B 108.2 . .
C314 C315 C316 109.9(5) . .
C314 C315 C313 110.2(5) . .
C316 C315 C313 109.8(6) . .
C314 C315 H31F 109.0 . .
C316 C315 H31F 109.0 . .
C313 C315 H31F 109.0 . .
C315 C316 C311 109.1(6) . .
C315 C316 H31K 109.9 . .
C311 C316 H31K 109.9 . .
C315 C316 H31L 109.9 . .
C311 C316 H31L 109.9 . .
H31K C316 H31L 108.3 . .
C33 C331 H33A 109.5 . .
C33 C331 H33B 109.5 . .
H33A C331 H33B 109.5 . .
C33 C331 H33C 109.5 . .
H33A C331 H33C 109.5 . .
H33B C331 H33C 109.5 . .
C35 C351 H35A 109.5 . .
C35 C351 H35B 109.5 . .
H35A C351 H35B 109.5 . .
C35 C351 H35C 109.5 . .
H35A C351 H35C 109.5 . .
H35B C351 H35C 109.5 . .
C2S C1S H1SA 109.5 . .
C2S C1S H1SB 109.5 . .
H1SA C1S H1SB 109.5 . .
C2S C1S H1SC 109.5 . .
H1SA C1S H1SC 109.5 . .
H1SB C1S H1SC 109.5 . .
C1S C2S C3S 125(2) . .
C1S C2S H2SA 106.0 . .
C3S C2S H2SA 106.0 . .
C1S C2S H2SB 106.0 . .
C3S C2S H2SB 106.0 . .
H2SA C2S H2SB 106.3 . .
C4S C3S C2S 105(3) . .
C4S C3S H3SA 110.8 . .
C2S C3S H3SA 110.8 . .
C4S C3S H3SB 110.8 . .
C2S C3S H3SB 110.8 . .
H3SA C3S H3SB 108.9 . .
C5S C4S C3S 106(2) . .
C5S C4S H4SA 110.5 . .
C3S C4S H4SA 110.5 . .
C5S C4S H4SB 110.5 . .
C3S C4S H4SB 110.5 . .
H4SA C4S H4SB 108.7 . .
C4S C5S H5SA 109.5 . .
C4S C5S H5SB 109.5 . .
H5SA C5S H5SB 109.5 . .
C4S C5S H5SC 109.5 . .
H5SA C5S H5SC 109.5 . .
H5SB C5S H5SC 109.5 . .
C7S C6S C6S 102(6) 2_665 2_665
C7S C6S C7S 137(4) 2_665 .
C6S C6S C7S 35(3) 2_665 .
C6S C7S C8S 144(5) 2_665 .
C6S C7S C6S 43(4) 2_665 .
C8S C7S C6S 173(4) . .
Si C41 H41A 109.5 . .
Si C41 H41B 109.5 . .
H41A C41 H41B 109.5 . .
Si C41 H41C 109.5 . .
H41A C41 H41C 109.5 . .
H41B C41 H41C 109.5 . .
Si C42 H42A 109.5 . .
Si C42 H42B 109.5 . .
H42A C42 H42B 109.5 . .
Si C42 H42C 109.5 . .
H42A C42 H42C 109.5 . .
H42B C42 H42C 109.5 . .
Si C43 H43A 109.5 . .
Si C43 H43B 109.5 . .
H43A C43 H43B 109.5 . .
Si C43 H43C 109.5 . .
H43A C43 H43C 109.5 . .
H43B C43 H43C 109.5 . .

loop_
_geom_bond_atom_site_label_1
_geom_bond_atom_site_label_2
_geom_bond_distance
_geom_bond_site_symmetry_2
U N4 1.945(5) .
U N2 2.217(5) .
U N1 2.256(5) .
U N3 2.263(5) .
U C21 2.865(6) .
U C31 2.991(6) .
U C11 3.008(5) .
Si N4 1.719(5) .
Si C43 1.847(7) .
Si C41 1.849(7) .
Si C42 1.888(8) .
N1 C11 1.421(7) .
N1 C17 1.494(7) .
N2 C21 1.434(7) .
N2 C27 1.492(7) .
N3 C31 1.427(8) .
N3 C37 1.466(8) .
C11 C16 1.405(8) .
C11 C12 1.407(8) .
C12 C13 1.391(9) .
C12 H12A 0.9500 .
C13 C14 1.383(10) .
C13 C131 1.501(10) .
C14 C15 1.382(10) .
C14 H14A 0.9500 .
C15 C16 1.385(8) .
C15 C151 1.491(10) .
C16 H16A 0.9500 .
C17 C18 1.525(9) .
C17 C113 1.527(8) .
C17 C112 1.529(8) .
C18 C19 1.549(9) .
C18 H18A 0.9900 .
C18 H18B 0.9900 .
C19 C114 1.520(10) .
C19 C110 1.525(10) .
C19 H19A 1.0000 .
C21 C26 1.397(9) .
C21 C22 1.401(9) .
C22 C23 1.395(9) .
C22 H22A 0.9500 .
C23 C24 1.389(11) .
C23 C231 1.499(11) .
C24 C25 1.396(11) .
C24 H24A 0.9500 .
C25 C26 1.407(9) .
C25 C251 1.498(11) .
C26 H26A 0.9500 .
C27 C28 1.519(8) .
C27 C213 1.530(8) .
C27 C212 1.538(8) .
C28 C29 1.542(9) .
C28 H28A 0.9900 .
C28 H28B 0.9900 .
C29 C214 1.516(10) .
C29 C210 1.526(10) .
C29 H29A 1.0000 .
C31 C36 1.395(9) .
C31 C32 1.399(9) .
C32 C33 1.383(9) .
C32 H32A 0.9500 .
C33 C34 1.382(10) .
C33 C331 1.513(10) .
C34 C35 1.393(10) .
C34 H34A 0.9500 .
C35 C36 1.382(9) .
C35 C351 1.518(10) .
C36 H36A 0.9500 .
C37 C312 1.534(8) .
C37 C38 1.540(8) .
C37 C314 1.546(8) .
C38 C39 1.537(9) .
C38 H38A 0.9900 .
C38 H38B 0.9900 .
C39 C310 1.520(10) .
C39 C313 1.525(9) .
C39 H39A 1.0000 .
C110 C111 1.522(10) .
C110 H11D 0.9900 .
C110 H11E 0.9900 .
C111 C116 1.511(10) .
C111 C112 1.544(9) .
C111 H11A 1.0000 .
C112 H11B 0.9900 .
C112 H11C 0.9900 .
C113 C115 1.545(9) .
C113 H11F 0.9900 .
C113 H11G 0.9900 .
C114 C115 1.515(11) .
C114 H11I 0.9900 .
C114 H11J 0.9900 .
C115 C116 1.528(10) .
C115 H11H 1.0000 .
C116 H11K 0.9900 .
C116 H11L 0.9900 .
C131 H13A 0.9800 .
C131 H13B 0.9800 .
C131 H13C 0.9800 .
C151 H15A 0.9800 .
C151 H15B 0.9800 .
C151 H15C 0.9800 .
C210 C211 1.528(10) .
C210 H21K 0.9900 .
C210 H21L 0.9900 .
C211 C216 1.526(10) .
C211 C212 1.547(9) .
C211 H21H 1.0000 .
C212 H21C 0.9900 .
C212 H21D 0.9900 .
C213 C215 1.536(9) .
C213 H21A 0.9900 .
C213 H21B 0.9900 .
C214 C215 1.526(10) .
C214 H21F 0.9900 .
C214 H21G 0.9900 .
C215 C216 1.527(10) .
C215 H21E 1.0000 .
C216 H21I 0.9900 .
C216 H21J 0.9900 .
C231 H23A 0.9800 .
C231 H23B 0.9800 .
C231 H23C 0.9800 .
C251 H25A 0.9800 .
C251 H25B 0.9800 .
C251 H25C 0.9800 .
C310 C311 1.538(11) .
C310 H31I 0.9900 .
C310 H31J 0.9900 .
C311 C312 1.528(9) .
C311 C316 1.532(10) .
C311 H31E 1.0000 .
C312 H31C 0.9900 .
C312 H31D 0.9900 .
C313 C315 1.538(9) .
C313 H31G 0.9900 .
C313 H31H 0.9900 .
C314 C315 1.526(9) .
C314 H31A 0.9900 .
C314 H31B 0.9900 .
C315 C316 1.531(10) .
C315 H31F 1.0000 .
C316 H31K 0.9900 .
C316 H31L 0.9900 .
C331 H33A 0.9800 .
C331 H33B 0.9800 .
C331 H33C 0.9800 .
C351 H35A 0.9800 .
C351 H35B 0.9800 .
C351 H35C 0.9800 .
C1S C2S 1.384(16) .
C1S H1SA 0.9800 .
C1S H1SB 0.9800 .
C1S H1SC 0.9800 .
C2S C3S 1.468(18) .
C2S H2SA 0.9900 .
C2S H2SB 0.9900 .
C3S C4S 1.457(18) .
C3S H3SA 0.9900 .
C3S H3SB 0.9900 .
C4S C5S 1.42(3) .
C4S H4SA 0.9900 .
C4S H4SB 0.9900 .
C5S H5SA 0.9800 .
C5S H5SB 0.9800 .
C5S H5SC 0.9800 .
C6S C7S 0.88(6) 2_665
C6S C6S 1.05(6) 2_665
C6S C7S 1.500(19) .
C7S C6S 0.88(6) 2_665
C7S C8S 1.417(18) .
C41 H41A 0.9800 .
C41 H41B 0.9800 .
C41 H41C 0.9800 .
C42 H42A 0.9800 .
C42 H42B 0.9800 .
C42 H42C 0.9800 .
C43 H43A 0.9800 .
C43 H43B 0.9800 .
C43 H43C 0.9800 .

loop_
_geom_torsion_atom_site_label_1
_geom_torsion_atom_site_label_2
_geom_torsion_atom_site_label_3
_geom_torsion_atom_site_label_4
_geom_torsion
_geom_torsion_site_symmetry_1
_geom_torsion_site_symmetry_4
N4 U N1 C11 129.2(4) . .
N2 U N1 C11 -118.8(4) . .
N3 U N1 C11 22.3(4) . .
C21 U N1 C11 -90.5(4) . .
C31 U N1 C11 4.9(5) . .
N4 U N1 C17 -41.0(5) . .
N2 U N1 C17 71.0(5) . .
N3 U N1 C17 -147.9(4) . .
C21 U N1 C17 99.3(5) . .
C31 U N1 C17 -165.3(4) . .
C11 U N1 C17 -170.2(7) . .
N4 U N2 C21 -179.4(3) . .
N1 U N2 C21 74.3(3) . .
N3 U N2 C21 -67.3(4) . .
C31 U N2 C21 -78.3(3) . .
C11 U N2 C21 48.6(4) . .
N4 U N2 C27 -1.8(6) . .
N1 U N2 C27 -108.0(6) . .
N3 U N2 C27 110.3(6) . .
C21 U N2 C27 177.7(8) . .
C31 U N2 C27 99.3(6) . .
C11 U N2 C27 -133.8(6) . .
N4 U N3 C31 92.8(4) . .
N2 U N3 C31 -24.5(4) . .
N1 U N3 C31 -159.0(3) . .
C21 U N3 C31 -52.7(4) . .
C11 U N3 C31 -149.1(4) . .
N4 U N3 C37 -77.3(5) . .
N2 U N3 C37 165.4(5) . .
N1 U N3 C37 30.8(6) . .
C21 U N3 C37 137.1(5) . .
C31 U N3 C37 -170.2(8) . .
C11 U N3 C37 40.7(5) . .
C43 Si N4 U -85.2(19) . .
C41 Si N4 U 145.5(18) . .
C42 Si N4 U 30(2) . .
N2 U N4 Si 107.5(19) . .
N1 U N4 Si -144.3(19) . .
N3 U N4 Si -19.2(19) . .
C21 U N4 Si 107.1(19) . .
C31 U N4 Si 8.4(19) . .
C11 U N4 Si -121.4(19) . .
C17 N1 C11 C16 -142.1(5) . .
U N1 C11 C16 46.7(6) . .
C17 N1 C11 C12 42.8(8) . .
U N1 C11 C12 -128.4(5) . .
C17 N1 C11 U 171.2(6) . .
N4 U C11 C16 162.4(3) . .
N2 U C11 C16 -69.5(4) . .
N1 U C11 C16 -139.3(6) . .
N3 U C11 C16 59.5(4) . .
C21 U C11 C16 -47.9(3) . .
C31 U C11 C16 43.8(4) . .
N4 U C11 C12 36.3(7) . .
N2 U C11 C12 164.4(6) . .
N1 U C11 C12 94.5(7) . .
N3 U C11 C12 -66.6(7) . .
C21 U C11 C12 -174.0(6) . .
C31 U C11 C12 -82.3(7) . .
N4 U C11 N1 -58.2(4) . .
N2 U C11 N1 69.8(4) . .
N3 U C11 N1 -161.1(4) . .
C21 U C11 N1 91.5(4) . .
C31 U C11 N1 -176.9(3) . .
C16 C11 C12 C13 -0.3(9) . .
N1 C11 C12 C13 174.7(6) . .
U C11 C12 C13 114.6(7) . .
C11 C12 C13 C14 -1.5(10) . .
C11 C12 C13 C131 179.4(7) . .
C12 C13 C14 C15 2.1(10) . .
C131 C13 C14 C15 -178.7(7) . .
C13 C14 C15 C16 -0.8(10) . .
C13 C14 C15 C151 177.0(6) . .
C14 C15 C16 C11 -1.1(9) . .
C151 C15 C16 C11 -178.9(6) . .
C12 C11 C16 C15 1.6(8) . .
N1 C11 C16 C15 -173.8(5) . .
U C11 C16 C15 -142.2(5) . .
C11 N1 C17 C18 -82.9(6) . .
U N1 C17 C18 86.2(6) . .
C11 N1 C17 C113 42.9(7) . .
U N1 C17 C113 -148.1(4) . .
C11 N1 C17 C112 160.0(5) . .
U N1 C17 C112 -30.9(7) . .
N1 C17 C18 C19 -175.1(5) . .
C113 C17 C18 C19 58.4(7) . .
C112 C17 C18 C19 -59.4(7) . .
C17 C18 C19 C114 -58.5(7) . .
C17 C18 C19 C110 60.3(7) . .
C27 N2 C21 C26 -100.8(6) . .
U N2 C21 C26 77.6(5) . .
C27 N2 C21 C22 87.8(6) . .
U N2 C21 C22 -93.8(5) . .
C27 N2 C21 U -178.4(5) . .
N4 U C21 C26 -119.9(4) . .
N2 U C21 C26 -120.7(5) . .
N1 U C21 C26 129.1(4) . .
N3 U C21 C26 3.7(4) . .
C31 U C21 C26 -17.7(4) . .
C11 U C21 C26 102.3(4) . .
N4 U C21 C22 113.1(4) . .
N2 U C21 C22 112.3(6) . .
N1 U C21 C22 2.2(4) . .
N3 U C21 C22 -123.3(4) . .
C31 U C21 C22 -144.7(4) . .
C11 U C21 C22 -24.7(4) . .
N4 U C21 N2 0.8(5) . .
N1 U C21 N2 -110.2(3) . .
N3 U C21 N2 124.4(3) . .
C31 U C21 N2 103.0(3) . .
C11 U C21 N2 -137.0(3) . .
C26 C21 C22 C23 1.3(9) . .
N2 C21 C22 C23 172.8(5) . .
U C21 C22 C23 118.0(6) . .
C21 C22 C23 C24 -1.1(9) . .
C21 C22 C23 C231 -178.5(7) . .
C22 C23 C24 C25 0.4(10) . .
C231 C23 C24 C25 177.8(7) . .
C23 C24 C25 C26 0.0(10) . .
C23 C24 C25 C251 -179.9(7) . .
C22 C21 C26 C25 -0.9(9) . .
N2 C21 C26 C25 -172.5(5) . .
U C21 C26 C25 -123.5(5) . .
C24 C25 C26 C21 0.2(10) . .
C251 C25 C26 C21 -179.8(7) . .
C21 N2 C27 C28 177.2(5) . .
U N2 C27 C28 -0.2(8) . .
C21 N2 C27 C213 -63.1(6) . .
U N2 C27 C213 119.4(6) . .
C21 N2 C27 C212 58.6(6) . .
U N2 C27 C212 -118.8(6) . .
N2 C27 C28 C29 -179.1(5) . .
C213 C27 C28 C29 58.8(7) . .
C212 C27 C28 C29 -59.3(7) . .
C27 C28 C29 C214 -59.9(7) . .
C27 C28 C29 C210 59.9(7) . .
C37 N3 C31 C36 -59.5(8) . .
U N3 C31 C36 128.7(5) . .
C37 N3 C31 C32 125.7(6) . .
U N3 C31 C32 -46.0(6) . .
C37 N3 C31 U 171.7(6) . .
N4 U C31 C36 173.6(7) . .
N2 U C31 C36 64.0(7) . .
N1 U C31 C36 -61.6(8) . .
N3 U C31 C36 -95.1(8) . .
C21 U C31 C36 35.3(7) . .
C11 U C31 C36 -59.1(7) . .
N4 U C31 C32 48.8(4) . .
N2 U C31 C32 -60.8(4) . .
N1 U C31 C32 173.5(3) . .
N3 U C31 C32 140.1(6) . .
C21 U C31 C32 -89.6(4) . .
C11 U C31 C32 176.1(3) . .
N4 U C31 N3 -91.3(4) . .
N2 U C31 N3 159.1(4) . .
N1 U C31 N3 33.5(5) . .
C21 U C31 N3 130.4(4) . .
C11 U C31 N3 36.0(4) . .
C36 C31 C32 C33 -1.3(9) . .
N3 C31 C32 C33 173.8(6) . .
U C31 C32 C33 141.9(6) . .
C31 C32 C33 C34 2.4(9) . .
C31 C32 C33 C331 -179.6(6) . .
C32 C33 C34 C35 -1.3(10) . .
C331 C33 C34 C35 -179.3(6) . .
C33 C34 C35 C36 -0.7(10) . .
C33 C34 C35 C351 179.9(7) . .
C34 C35 C36 C31 1.7(10) . .
C351 C35 C36 C31 -178.8(6) . .
C32 C31 C36 C35 -0.8(9) . .
N3 C31 C36 C35 -175.5(6) . .
U C31 C36 C35 -114.1(7) . .
C31 N3 C37 C312 -156.1(5) . .
U N3 C37 C312 12.9(7) . .
C31 N3 C37 C38 85.0(6) . .
U N3 C37 C38 -106.0(6) . .
C31 N3 C37 C314 -38.0(7) . .
U N3 C37 C314 131.0(5) . .
N3 C37 C38 C39 176.6(5) . .
C312 C37 C38 C39 58.2(6) . .
C314 C37 C38 C39 -58.8(6) . .
C37 C38 C39 C310 -59.9(7) . .
C37 C38 C39 C313 60.7(7) . .
C114 C19 C110 C111 59.6(7) . .
C18 C19 C110 C111 -59.0(8) . .
C19 C110 C111 C116 -60.7(7) . .
C19 C110 C111 C112 58.7(7) . .
N1 C17 C112 C111 -179.3(5) . .
C18 C17 C112 C111 59.7(7) . .
C113 C17 C112 C111 -59.6(7) . .
C116 C111 C112 C17 59.6(8) . .
C110 C111 C112 C17 -60.3(7) . .
N1 C17 C113 C115 175.1(5) . .
C18 C17 C113 C115 -57.6(7) . .
C112 C17 C113 C115 59.8(7) . .
C110 C19 C114 C115 -59.5(7) . .
C18 C19 C114 C115 59.9(8) . .
C19 C114 C115 C116 59.4(7) . .
C19 C114 C115 C113 -60.9(7) . .
C17 C113 C115 C114 58.7(7) . .
C17 C113 C115 C116 -61.4(8) . .
C110 C111 C116 C115 60.4(7) . .
C112 C111 C116 C115 -59.3(8) . .
C114 C115 C116 C111 -59.4(8) . .
C113 C115 C116 C111 61.1(8) . .
C214 C29 C210 C211 60.1(7) . .
C28 C29 C210 C211 -59.4(7) . .
C29 C210 C211 C216 -59.7(7) . .
C29 C210 C211 C212 59.7(7) . .
N2 C27 C212 C211 176.5(5) . .
C28 C27 C212 C211 58.8(7) . .
C213 C27 C212 C211 -59.4(7) . .
C216 C211 C212 C27 60.0(7) . .
C210 C211 C212 C27 -59.4(7) . .
N2 C27 C213 C215 -177.4(5) . .
C28 C27 C213 C215 -58.5(7) . .
C212 C27 C213 C215 59.6(6) . .
C210 C29 C214 C215 -59.9(7) . .
C28 C29 C214 C215 59.6(7) . .
C29 C214 C215 C216 60.3(7) . .
C29 C214 C215 C213 -60.4(7) . .
C27 C213 C215 C214 60.0(7) . .
C27 C213 C215 C216 -60.8(7) . .
C210 C211 C216 C215 59.6(7) . .
C212 C211 C216 C215 -60.0(7) . .
C214 C215 C216 C211 -60.1(7) . .
C213 C215 C216 C211 60.7(7) . .
C313 C39 C310 C311 -60.3(7) . .
C38 C39 C310 C311 59.7(7) . .
C39 C310 C311 C312 -59.6(7) . .
C39 C310 C311 C316 59.9(7) . .
C316 C311 C312 C37 -59.2(7) . .
C310 C311 C312 C37 60.1(7) . .
N3 C37 C312 C311 178.2(5) . .
C38 C37 C312 C311 -58.9(7) . .
C314 C37 C312 C311 58.1(7) . .
C310 C39 C313 C315 60.0(7) . .
C38 C39 C313 C315 -60.3(7) . .
N3 C37 C314 C315 -175.7(5) . .
C312 C37 C314 C315 -58.5(6) . .
C38 C37 C314 C315 58.1(6) . .
C37 C314 C315 C316 60.9(7) . .
C37 C314 C315 C313 -60.1(7) . .
C39 C313 C315 C314 61.0(7) . .
C39 C313 C315 C316 -60.2(7) . .
C314 C315 C316 C311 -60.8(7) . .
C313 C315 C316 C311 60.6(7) . .
C312 C311 C316 C315 59.2(7) . .
C310 C311 C316 C315 -59.9(7) . .
C1S C2S C3S C4S -119(4) . .
C2S C3S C4S C5S 178(2) . .
C7S C6S C7S C6S 0.00(2) 2_665 2_665
C7S C6S C7S C8S 175(29) 2_665 .
C6S C6S C7S C8S 175(29) 2_665 .
